data_7218768
loop_
_publ_author_name
'Rahiman, Kalilur'
'Arthi, P.'
'Reddy, Dastagiri'
'Sakthivel, Natarajan'
'arun, Y'
'Paramasivan Thirumalai, Perumal'
'haleel, azees'
'veena, V'

_publ_section_title
;
 DNA-binding, molecular docking and apoptotic inducing activity of
 nickel(II), copper(II) and zinc(II) complexes of pyridine-based
 tetrazolo[1,5-a]pyrimidine ligands
;
_journal_name_full 'RSC Adv.'
_journal_paper_doi 10.1039/C4RA11197D
_journal_year 2014
_chemical_formula_sum 'C13 H14 N6 O2'
_chemical_formula_weight 286.30
_chemical_name_systematic
;
?
;
_space_group_IT_number 2
_symmetry_cell_setting triclinic
_symmetry_space_group_name_Hall '-P 1'
_symmetry_space_group_name_H-M 'P -1'
_atom_sites_solution_hydrogens geom
_atom_sites_solution_primary direct
_atom_sites_solution_secondary difmap
_audit_creation_method SHELXL-97
_cell_angle_alpha 106.753(5)
_cell_angle_beta 100.835(5)
_cell_angle_gamma 100.556(5)
_cell_formula_units_Z 2
_cell_length_a 8.282(5)
_cell_length_b 9.501(5)
_cell_length_c 9.604(5)
_cell_measurement_reflns_used 5255
_cell_measurement_temperature 293(2)
_cell_measurement_theta_max 32.237
_cell_measurement_theta_min 2.588
_cell_volume 687.7(7)
_computing_cell_refinement 'APEX2/SAINT (Bruker, 2004)'
_computing_data_collection 'APEX2 (Bruker, 2004)'
_computing_data_reduction 'SAINT/XPREP (Bruker, 2004)'
_computing_molecular_graphics 'ORTEP3 (Farrugia, 1997) and Mercury (Bruno et al., 2002)'
_computing_publication_material 'SHELXL-97 (Sheldrick, 2008)'
_computing_structure_refinement 'SHELXL-97 (Sheldrick, 2008)'
_computing_structure_solution 'SIR92 (Altornare et al., 1993)'
_diffrn_ambient_temperature 293(2)
_diffrn_measured_fraction_theta_full 0.997
_diffrn_measured_fraction_theta_max 0.997
_diffrn_measurement_device_type 'Bruker axs kappa apex2 CCD Diffractometer'
_diffrn_measurement_method '\w and \f scan'
_diffrn_radiation_monochromator graphite
_diffrn_radiation_source 'fine-focus sealed tube'
_diffrn_radiation_type MoK\a
_diffrn_radiation_wavelength 0.71073
_diffrn_reflns_av_R_equivalents 0.0217
_diffrn_reflns_av_sigmaI/netI 0.0185
_diffrn_reflns_limit_h_max 9
_diffrn_reflns_limit_h_min -9
_diffrn_reflns_limit_k_max 11
_diffrn_reflns_limit_k_min -11
_diffrn_reflns_limit_l_max 11
_diffrn_reflns_limit_l_min -11
_diffrn_reflns_number 8477
_diffrn_reflns_theta_full 25.00
_diffrn_reflns_theta_max 25.00
_diffrn_reflns_theta_min 2.29
_exptl_absorpt_coefficient_mu 0.099
_exptl_absorpt_correction_T_max 0.9943
_exptl_absorpt_correction_T_min 0.9534
_exptl_absorpt_correction_type multi-scan
_exptl_absorpt_process_details 'SADABS (Bruker, 1999)'
_exptl_crystal_colour colourless
_exptl_crystal_density_diffrn 1.383
_exptl_crystal_density_method 'not measured'
_exptl_crystal_description block
_exptl_crystal_F_000 300
_exptl_crystal_size_max 0.30
_exptl_crystal_size_mid 0.20
_exptl_crystal_size_min 0.20
_refine_diff_density_max 0.260
_refine_diff_density_min -0.222
_refine_diff_density_rms 0.039
_refine_ls_extinction_coef 0.041(6)
_refine_ls_extinction_expression Fc^*^=kFc[1+0.001xFc^2^\l^3^/sin(2\q)]^-1/4^
_refine_ls_extinction_method SHELXL
_refine_ls_goodness_of_fit_ref 1.066
_refine_ls_hydrogen_treatment mixed
_refine_ls_matrix_type full
_refine_ls_number_parameters 199
_refine_ls_number_reflns 2420
_refine_ls_number_restraints 0
_refine_ls_restrained_S_all 1.066
_refine_ls_R_factor_all 0.0444
_refine_ls_R_factor_gt 0.0399
_refine_ls_shift/su_max 0.001
_refine_ls_shift/su_mean 0.000
_refine_ls_structure_factor_coef Fsqd
_refine_ls_weighting_details 'calc w=1/[\s^2^(Fo^2^)+(0.0586P)^2^+0.2008P] where P=(Fo^2^+2Fc^2^)/3'
_refine_ls_weighting_scheme calc
_refine_ls_wR_factor_gt 0.1091
_refine_ls_wR_factor_ref 0.1141
_reflns_number_gt 2160
_reflns_number_total 2420
_reflns_threshold_expression >2sigma(I)
_cod_data_source_file c4ra11197d2.cif
_cod_data_source_block shelxl
_cod_depositor_comments
;
The following automatic conversions were performed:

'_symmetry_cell_setting' value 'Triclinic' changed to 'triclinic'
according to
/usr/data/users/saulius/crontab/automatic-downloads/rss-feeds/RSC/lib/dictionaries/cif_core.dic
dictionary named 'cif_core.dic' version 2.4.2 from 2011-04-26.

Automatic conversion script
Id: cif_fix_values 2827 2014-09-09 07:05:25Z andrius 
;
_cod_original_sg_symbol_H-M P-1
_cod_database_code 7218768

loop_
_symmetry_equiv_pos_as_xyz
'x, y, z'
'-x, -y, -z'

loop_
_atom_site_label
_atom_site_type_symbol
_atom_site_fract_x
_atom_site_fract_y
_atom_site_fract_z
_atom_site_U_iso_or_equiv
_atom_site_adp_type
_atom_site_occupancy
_atom_site_symmetry_multiplicity
_atom_site_calc_flag
_atom_site_refinement_flags
C1 C 0.13608(19) 0.17420(17) 0.45656(16) 0.0353(3) Uani 1 1 d .
C2 C 0.21012(19) 0.37537(17) 0.34582(16) 0.0338(3) Uani 1 1 d .
C3 C 0.02200(19) 0.37035(16) 0.32526(16) 0.0360(4) Uani 1 1 d .
C4 C -0.08927(19) 0.26037(17) 0.34727(16) 0.0366(4) Uani 1 1 d .
C5 C -0.2775(2) 0.2371(2) 0.3187(2) 0.0508(4) Uani 1 1 d .
H5A H -0.3248 0.1507 0.3442 0.076 Uiso 1 1 calc R
H5B H -0.3256 0.2198 0.2144 0.076 Uiso 1 1 calc R
H5C H -0.3029 0.3258 0.3793 0.076 Uiso 1 1 calc R
C6 C 0.25713(18) 0.31048(15) 0.19882(15) 0.0320(3) Uani 1 1 d .
C7 C 0.2085(2) 0.1057(2) -0.01124(19) 0.0537(5) Uani 1 1 d .
H7 H 0.1472 0.0075 -0.0706 0.064 Uiso 1 1 calc R
C8 C 0.3347(2) 0.1774(2) -0.06007(19) 0.0495(4) Uani 1 1 d .
H8 H 0.3587 0.1286 -0.1498 0.059 Uiso 1 1 calc R
C9 C 0.4243(2) 0.3222(2) 0.0265(2) 0.0516(5) Uani 1 1 d .
H9 H 0.5109 0.3737 -0.0034 0.062 Uiso 1 1 calc R
C10 C 0.3846(2) 0.39099(18) 0.15839(19) 0.0430(4) Uani 1 1 d .
H10 H 0.4429 0.4898 0.2186 0.052 Uiso 1 1 calc R
C11 C -0.0357(2) 0.48794(18) 0.27282(19) 0.0430(4) Uani 1 1 d .
C12 C 0.0519(3) 0.6969(2) 0.1926(3) 0.0620(5) Uani 1 1 d .
H12A H 0.0112 0.7667 0.2649 0.074 Uiso 1 1 calc R
H12B H -0.0367 0.6526 0.0992 0.074 Uiso 1 1 calc R
C13 C 0.2054(3) 0.7776(3) 0.1671(4) 0.0958(9) Uani 1 1 d .
H13A H 0.1806 0.8564 0.1291 0.144 Uiso 1 1 calc R
H13B H 0.2447 0.7077 0.0953 0.144 Uiso 1 1 calc R
H13C H 0.2920 0.8217 0.2602 0.144 Uiso 1 1 calc R
N1 N 0.24807(15) 0.28336(14) 0.44046(13) 0.0347(3) Uani 1 1 d .
N2 N 0.40580(17) 0.28015(16) 0.50850(15) 0.0453(4) Uani 1 1 d .
N3 N 0.38407(18) 0.17207(18) 0.56429(17) 0.0522(4) Uani 1 1 d .
N4 N 0.21567(17) 0.10171(16) 0.53362(16) 0.0461(4) Uani 1 1 d .
N5 N -0.03250(17) 0.15455(16) 0.40300(15) 0.0410(3) Uani 1 1 d .
N6 N 0.16908(18) 0.16952(15) 0.11676(15) 0.0473(4) Uani 1 1 d .
O1 O 0.09311(15) 0.57825(14) 0.24943(15) 0.0539(4) Uani 1 1 d .
O2 O -0.17637(17) 0.50706(17) 0.25343(19) 0.0708(4) Uani 1 1 d .
H2 H 0.279(2) 0.4762(19) 0.3971(18) 0.035(4) Uiso 1 1 d .
H5D H -0.103(2) 0.085(2) 0.420(2) 0.050(5) Uiso 1 1 d .

loop_
_atom_site_aniso_label
_atom_site_aniso_U_11
_atom_site_aniso_U_22
_atom_site_aniso_U_33
_atom_site_aniso_U_23
_atom_site_aniso_U_13
_atom_site_aniso_U_12
C1 0.0361(8) 0.0384(8) 0.0322(7) 0.0128(6) 0.0101(6) 0.0079(6)
C2 0.0358(8) 0.0301(7) 0.0341(7) 0.0104(6) 0.0078(6) 0.0060(6)
C3 0.0382(8) 0.0366(8) 0.0335(7) 0.0095(6) 0.0106(6) 0.0123(6)
C4 0.0373(8) 0.0394(8) 0.0333(7) 0.0093(6) 0.0114(6) 0.0125(6)
C5 0.0379(9) 0.0549(10) 0.0631(11) 0.0212(9) 0.0162(8) 0.0143(7)
C6 0.0311(7) 0.0322(7) 0.0333(7) 0.0133(6) 0.0063(6) 0.0076(6)
C7 0.0621(11) 0.0441(9) 0.0431(9) 0.0015(7) 0.0187(8) 0.0008(8)
C8 0.0596(11) 0.0548(10) 0.0394(9) 0.0158(8) 0.0218(8) 0.0179(8)
C9 0.0542(10) 0.0545(10) 0.0588(11) 0.0280(9) 0.0314(9) 0.0125(8)
C10 0.0430(9) 0.0359(8) 0.0495(9) 0.0145(7) 0.0161(7) 0.0037(7)
C11 0.0447(9) 0.0420(9) 0.0458(9) 0.0146(7) 0.0141(7) 0.0168(7)
C12 0.0712(13) 0.0591(11) 0.0778(13) 0.0417(10) 0.0268(11) 0.0309(10)
C13 0.0815(17) 0.0989(19) 0.145(3) 0.088(2) 0.0366(17) 0.0287(14)
N1 0.0322(6) 0.0405(7) 0.0320(6) 0.0135(5) 0.0079(5) 0.0084(5)
N2 0.0364(7) 0.0546(8) 0.0461(8) 0.0220(7) 0.0064(6) 0.0104(6)
N3 0.0410(8) 0.0642(9) 0.0576(9) 0.0338(8) 0.0074(7) 0.0117(7)
N4 0.0405(8) 0.0535(8) 0.0509(8) 0.0283(7) 0.0103(6) 0.0113(6)
N5 0.0347(7) 0.0443(7) 0.0477(8) 0.0222(6) 0.0116(6) 0.0069(6)
N6 0.0513(8) 0.0396(7) 0.0433(8) 0.0062(6) 0.0192(6) -0.0021(6)
O1 0.0531(7) 0.0509(7) 0.0755(9) 0.0371(6) 0.0238(6) 0.0225(6)
O2 0.0509(8) 0.0719(9) 0.1105(12) 0.0507(9) 0.0235(8) 0.0302(7)

loop_
_atom_type_symbol
_atom_type_description
_atom_type_scat_dispersion_real
_atom_type_scat_dispersion_imag
_atom_type_scat_source
C C 0.0033 0.0016 'International Tables Vol C Tables 4.2.6.8 and 6.1.1.4'
H H 0.0000 0.0000 'International Tables Vol C Tables 4.2.6.8 and 6.1.1.4'
N N 0.0061 0.0033 'International Tables Vol C Tables 4.2.6.8 and 6.1.1.4'
O O 0.0106 0.0060 'International Tables Vol C Tables 4.2.6.8 and 6.1.1.4'

loop_
_geom_angle_atom_site_label_1
_geom_angle_atom_site_label_2
_geom_angle_atom_site_label_3
_geom_angle
N4 C1 N1 109.69(14)
N4 C1 N5 129.42(14)
N1 C1 N5 120.83(13)
N1 C2 C6 108.36(12)
N1 C2 C3 106.52(11)
C6 C2 C3 113.49(12)
N1 C2 H2 107.9(9)
C6 C2 H2 109.1(9)
C3 C2 H2 111.2(9)
C4 C3 C11 120.99(14)
C4 C3 C2 122.52(14)
C11 C3 C2 116.44(13)
C3 C4 N5 120.43(14)
C3 C4 C5 127.06(15)
N5 C4 C5 112.50(14)
C4 C5 H5A 109.5
C4 C5 H5B 109.5
H5A C5 H5B 109.5
C4 C5 H5C 109.5
H5A C5 H5C 109.5
H5B C5 H5C 109.5
N6 C6 C10 123.31(14)
N6 C6 C2 114.75(13)
C10 C6 C2 121.90(13)
N6 C7 C8 123.50(16)
N6 C7 H7 118.3
C8 C7 H7 118.3
C9 C8 C7 118.37(15)
C9 C8 H8 120.8
C7 C8 H8 120.8
C8 C9 C10 119.15(15)
C8 C9 H9 120.4
C10 C9 H9 120.4
C6 C10 C9 118.50(15)
C6 C10 H10 120.8
C9 C10 H10 120.8
O2 C11 O1 122.02(16)
O2 C11 C3 127.22(16)
O1 C11 C3 110.75(14)
O1 C12 C13 108.21(17)
O1 C12 H12A 110.1
C13 C12 H12A 110.1
O1 C12 H12B 110.1
C13 C12 H12B 110.1
H12A C12 H12B 108.4
C12 C13 H13A 109.5
C12 C13 H13B 109.5
H13A C13 H13B 109.5
C12 C13 H13C 109.5
H13A C13 H13C 109.5
H13B C13 H13C 109.5
C1 N1 N2 108.28(12)
C1 N1 C2 125.56(13)
N2 N1 C2 125.52(12)
N3 N2 N1 105.94(13)
N2 N3 N4 111.37(13)
C1 N4 N3 104.72(13)
C1 N5 C4 119.50(13)
C1 N5 H5D 118.5(13)
C4 N5 H5D 121.0(13)
C6 N6 C7 117.17(14)
C11 O1 C12 116.32(14)

loop_
_geom_bond_atom_site_label_1
_geom_bond_atom_site_label_2
_geom_bond_distance
C1 N4 1.317(2)
C1 N1 1.324(2)
C1 N5 1.352(2)
C2 N1 1.4630(19)
C2 C6 1.522(2)
C2 C3 1.523(2)
C2 H2 0.953(17)
C3 C4 1.354(2)
C3 C11 1.470(2)
C4 N5 1.381(2)
C4 C5 1.494(2)
C5 H5A 0.9600
C5 H5B 0.9600
C5 H5C 0.9600
C6 N6 1.328(2)
C6 C10 1.371(2)
C7 N6 1.334(2)
C7 C8 1.372(2)
C7 H7 0.9300
C8 C9 1.367(3)
C8 H8 0.9300
C9 C10 1.378(2)
C9 H9 0.9300
C10 H10 0.9300
C11 O2 1.200(2)
C11 O1 1.338(2)
C12 O1 1.453(2)
C12 C13 1.461(3)
C12 H12A 0.9700
C12 H12B 0.9700
C13 H13A 0.9600
C13 H13B 0.9600
C13 H13C 0.9600
N1 N2 1.3562(19)
N2 N3 1.288(2)
N3 N4 1.367(2)
N5 H5D 0.87(2)

loop_
_geom_hbond_atom_site_label_D
_geom_hbond_atom_site_label_H
_geom_hbond_atom_site_label_A
_geom_hbond_distance_DH
_geom_hbond_distance_HA
_geom_hbond_distance_DA
_geom_hbond_angle_DHA
_geom_hbond_site_symmetry_A
N5 H5D N4 0.87(2) 2.05(2) 2.906(2) 165.3(18) 2_556

loop_
_geom_torsion_atom_site_label_1
_geom_torsion_atom_site_label_2
_geom_torsion_atom_site_label_3
_geom_torsion_atom_site_label_4
_geom_torsion
N1 C2 C3 C4 -20.18(18)
C6 C2 C3 C4 98.97(16)
N1 C2 C3 C11 162.63(12)
C6 C2 C3 C11 -78.22(16)
C11 C3 C4 N5 -177.08(13)
C2 C3 C4 N5 5.8(2)
C11 C3 C4 C5 2.3(2)
C2 C3 C4 C5 -174.72(15)
N1 C2 C6 N6 62.81(17)
C3 C2 C6 N6 -55.28(17)
N1 C2 C6 C10 -115.15(15)
C3 C2 C6 C10 126.76(15)
N6 C7 C8 C9 -0.4(3)
C7 C8 C9 C10 -0.3(3)
N6 C6 C10 C9 -0.4(2)
C2 C6 C10 C9 177.40(15)
C8 C9 C10 C6 0.6(3)
C4 C3 C11 O2 5.0(3)
C2 C3 C11 O2 -177.76(17)
C4 C3 C11 O1 -175.89(13)
C2 C3 C11 O1 1.34(19)
N4 C1 N1 N2 0.58(17)
N5 C1 N1 N2 177.97(13)
N4 C1 N1 C2 171.83(13)
N5 C1 N1 C2 -10.8(2)
C6 C2 N1 C1 -99.37(16)
C3 C2 N1 C1 23.07(18)
C6 C2 N1 N2 70.40(17)
C3 C2 N1 N2 -167.15(13)
C1 N1 N2 N3 -0.80(17)
C2 N1 N2 N3 -172.06(13)
N1 N2 N3 N4 0.74(18)
N1 C1 N4 N3 -0.13(17)
N5 C1 N4 N3 -177.22(15)
N2 N3 N4 C1 -0.40(19)
N4 C1 N5 C4 168.92(15)
N1 C1 N5 C4 -7.9(2)
C3 C4 N5 C1 9.8(2)
C5 C4 N5 C1 -169.68(14)
C10 C6 N6 C7 -0.3(2)
C2 C6 N6 C7 -178.20(15)
C8 C7 N6 C6 0.7(3)
O2 C11 O1 C12 -2.7(3)
C3 C11 O1 C12 178.12(14)
C13 C12 O1 C11 -177.10(19)
